data_7709748
loop_
_publ_author_name
'Jiang, Ming'
'Yang, Tongfu'
'Chu, Yong'
'Zhang, Zhenlei'
'Sun, Hongbin'
'Liang, Hong'
'Yang, Feng'

_publ_section_title
;
 Design of a novel Pt(ii) complex to reverse cisplatin-induced resistance
 in lung cancer via a multi-mechanism
;
_journal_name_full 'Dalton Transactions'
_journal_paper_doi 10.1039/D1DT03964D
_journal_year 2022
_chemical_formula_moiety 'C12 H14 N8 Pt S4'
_chemical_formula_sum 'C12 H14 N8 Pt S4'
_chemical_formula_weight 593.64
_space_group_crystal_system monoclinic
_space_group_IT_number 14
_space_group_name_Hall '-P 2yn'
_space_group_name_H-M_alt 'P 1 21/n 1'
_atom_sites_solution_hydrogens geom
_atom_sites_solution_primary iterative
_audit_creation_date 2021-12-28
_audit_creation_method
;
Olex2 1.3
(compiled 2020.11.12 svn.r5f609507 for OlexSys, GUI svn.r6408)
;
_audit_update_record
;
2022-01-06 deposited with the CCDC.	2022-02-28 downloaded from the CCDC.
;
_cell_angle_alpha 90
_cell_angle_beta 95.180(5)
_cell_angle_gamma 90
_cell_formula_units_Z 2
_cell_length_a 4.0079(3)
_cell_length_b 17.0621(10)
_cell_length_c 12.9516(6)
_cell_measurement_reflns_used 1379
_cell_measurement_temperature 296.15
_cell_measurement_theta_max 27.0220
_cell_measurement_theta_min 3.9050
_cell_volume 882.05(9)
_computing_cell_refinement 'CrysAlisPro 1.171.40.53 (Rigaku OD, 2019)'
_computing_data_collection 'CrysAlisPro 1.171.40.53 (Rigaku OD, 2019)'
_computing_data_reduction 'CrysAlisPro 1.171.40.53 (Rigaku OD, 2019)'
_computing_molecular_graphics 'Olex2 1.3 (Dolomanov et al., 2009)'
_computing_publication_material 'Olex2 1.3 (Dolomanov et al., 2009)'
_computing_structure_refinement 'SHELXL 2018/3 (Sheldrick, 2015)'
_computing_structure_solution 'olex2.solve (Bourhis et al., 2015)'
_diffrn_ambient_temperature 296.15
_diffrn_detector 'CCD plate'
_diffrn_detector_area_resol_mean 15.9784
_diffrn_detector_type Eos
_diffrn_measured_fraction_theta_full 0.997
_diffrn_measured_fraction_theta_max 0.997
_diffrn_measurement_details
;
List of Runs (angles in degrees, time in seconds):

  # Type    Start    End  Width  t~exp~   \w     \q     \k     \f   Frames
#--------------------------------------------------------------------------
  1  \w    -12.00  88.00   1.00    2.25    --   17.93  77.00 -60.00  100
  2  \w    -12.00  88.00   1.00    2.25    --   17.93  77.00 -30.00  100
  3  \w    -14.00  50.00   1.00    2.25    --  -19.72  77.00  60.00   64
  4  \w    -48.00  20.00   1.00    2.25    --  -19.72  77.00 150.00   68
;
_diffrn_measurement_device 'four-circle diffractometer'
_diffrn_measurement_device_type 'SuperNova, Single source at offset/far, Eos'
_diffrn_measurement_method '\w scans'
_diffrn_orient_matrix_type 'CrysAlisPro convention (1999,Acta A55,543-557)'
_diffrn_orient_matrix_UB_11 0.0373949000
_diffrn_orient_matrix_UB_12 -0.0403222000
_diffrn_orient_matrix_UB_13 -0.0057631000
_diffrn_orient_matrix_UB_21 0.0897981000
_diffrn_orient_matrix_UB_22 -0.0000142000
_diffrn_orient_matrix_UB_23 0.0497608000
_diffrn_orient_matrix_UB_31 -0.1487086000
_diffrn_orient_matrix_UB_32 -0.0101248000
_diffrn_orient_matrix_UB_33 0.0226769000
_diffrn_radiation_monochromator mirror
_diffrn_radiation_probe x-ray
_diffrn_radiation_type MoK\a
_diffrn_radiation_wavelength 0.71073
_diffrn_reflns_av_R_equivalents 0.0516
_diffrn_reflns_av_unetI/netI 0.0586
_diffrn_reflns_Laue_measured_fraction_full 0.997
_diffrn_reflns_Laue_measured_fraction_max 0.997
_diffrn_reflns_limit_h_max 4
_diffrn_reflns_limit_h_min -4
_diffrn_reflns_limit_k_max 20
_diffrn_reflns_limit_k_min -16
_diffrn_reflns_limit_l_max 15
_diffrn_reflns_limit_l_min -10
_diffrn_reflns_number 4924
_diffrn_reflns_point_group_measured_fraction_full 0.997
_diffrn_reflns_point_group_measured_fraction_max 0.997
_diffrn_reflns_theta_full 24.993
_diffrn_reflns_theta_max 24.993
_diffrn_reflns_theta_min 3.377
_diffrn_source 'micro-focus sealed X-ray tube'
_diffrn_source_type 'SuperNova (Mo) X-ray Source'
_exptl_absorpt_coefficient_mu 8.442
_exptl_absorpt_correction_T_max 1.00000
_exptl_absorpt_correction_T_min 0.53273
_exptl_absorpt_correction_type multi-scan
_exptl_absorpt_process_details
;
CrysAlisPro 1.171.40.53 (Rigaku Oxford Diffraction, 2019)
Empirical absorption correction using spherical harmonics,
 implemented in SCALE3 ABSPACK scaling algorithm.
;
_exptl_crystal_colour 'metallic dark brown'
_exptl_crystal_colour_lustre metallic
_exptl_crystal_colour_modifier dark
_exptl_crystal_colour_primary brown
_exptl_crystal_density_diffrn 2.235
_exptl_crystal_description plate
_exptl_crystal_F_000 568
_exptl_crystal_size_max 0.51
_exptl_crystal_size_mid 0.23
_exptl_crystal_size_min 0.12
_refine_diff_density_max 1.281
_refine_diff_density_min -2.067
_refine_diff_density_rms 0.178
_refine_ls_extinction_method none
_refine_ls_goodness_of_fit_ref 1.025
_refine_ls_hydrogen_treatment constr
_refine_ls_matrix_type full
_refine_ls_number_parameters 116
_refine_ls_number_reflns 1552
_refine_ls_number_restraints 0
_refine_ls_restrained_S_all 1.025
_refine_ls_R_factor_all 0.0524
_refine_ls_R_factor_gt 0.0342
_refine_ls_shift/su_max 0.000
_refine_ls_shift/su_mean 0.000
_refine_ls_structure_factor_coef Fsqd
_refine_ls_weighting_details 'w=1/[\s^2^(Fo^2^)+(0.0343P)^2^] where P=(Fo^2^+2Fc^2^)/3'
_refine_ls_weighting_scheme calc
_refine_ls_wR_factor_gt 0.0741
_refine_ls_wR_factor_ref 0.0847
_reflns_Friedel_coverage 0.000
_reflns_number_gt 1137
_reflns_number_total 1552
_reflns_threshold_expression 'I > 2\s(I)'
_cod_data_source_file d1dt03964d2.cif
_cod_data_source_block jm-l67aaaa
_cod_original_cell_volume 882.06(9)
_cod_database_code 7709748
_shelx_shelxl_version_number 2018/3
_shelx_space_group_comment
;
The symmetry employed for this shelxl refinement is uniquely defined
by the following loop, which should always be used as a source of
symmetry information in preference to the above space-group names.
They are only intended as comments.
;
_shelx_estimated_absorpt_t_max 0.431
_shelx_estimated_absorpt_t_min 0.099
_reflns_odcompleteness_completeness 99.68
_reflns_odcompleteness_iscentric 1
_reflns_odcompleteness_theta 26.32
_olex2_refinement_description
;
1. Fixed Uiso
 At 1.2 times of:
  All C(H) groups, All N(H) groups
 At 1.5 times of:
  All C(H,H,H) groups
2.a Aromatic/amide H refined with riding coordinates:
 N4(H4), C1(H1), C4(H4A), C2(H2)
2.b Idealised Me refined as rotating group:
 C6(H6A,H6B,H6C)
;
_olex2_submission_special_instructions 'No special instructions were received'
_oxdiff_exptl_absorpt_empirical_details
;
Empirical correction (ABSPACK) includes:
- Absorption correction using spherical harmonics
- Frame scaling
;
_oxdiff_exptl_absorpt_empirical_full_max 1.789
_oxdiff_exptl_absorpt_empirical_full_min 0.559

loop_
_space_group_symop_operation_xyz
'x, y, z'
'-x+1/2, y+1/2, -z+1/2'
'-x, -y, -z'
'x-1/2, -y-1/2, z-1/2'

loop_
_atom_site_label
_atom_site_type_symbol
_atom_site_fract_x
_atom_site_fract_y
_atom_site_fract_z
_atom_site_U_iso_or_equiv
_atom_site_adp_type
_atom_site_occupancy
_atom_site_site_symmetry_order
_atom_site_calc_flag
_atom_site_refinement_flags_posn
_atom_site_refinement_flags_adp
_atom_site_refinement_flags_occupancy
_atom_site_disorder_assembly
_atom_site_disorder_group
Pt1 Pt 0.000000 0.500000 1.000000 0.02728(17) Uani 1 2 d S . P . .
S2 S 0.7169(6) 0.52881(13) 1.35849(15) 0.0418(6) Uani 1 1 d . . . . .
S1 S -0.0236(6) 0.62969(11) 0.95235(15) 0.0415(6) Uani 1 1 d . . . . .
N3 N -0.3546(16) 0.5468(3) 0.7962(4) 0.0316(16) Uani 1 1 d . . . . .
N2 N 0.2628(17) 0.5152(3) 1.1394(5) 0.0284(15) Uani 1 1 d . . . . .
N4 N -0.3155(18) 0.6791(3) 0.7738(4) 0.0396(17) Uani 1 1 d . . . . .
H4 H -0.241555 0.723799 0.796568 0.047 Uiso 1 1 calc R U . . .
C3 C 0.547(2) 0.5977(4) 1.2726(5) 0.0312(18) Uani 1 1 d . . . . .
N1 N 0.6099(19) 0.6709(4) 1.3027(5) 0.0427(19) Uani 1 1 d . . . . .
C1 C 0.879(2) 0.6026(5) 1.4375(6) 0.046(2) Uani 1 1 d . . . . .
H1 H 1.005253 0.594994 1.500606 0.055 Uiso 1 1 calc R U . . .
C4 C 0.357(2) 0.5835(5) 1.1751(5) 0.037(2) Uani 1 1 d . . . . .
H4A H 0.295930 0.626886 1.134180 0.045 Uiso 1 1 calc R U . . .
C2 C 0.799(2) 0.6724(5) 1.3960(5) 0.042(2) Uani 1 1 d . . . . .
H2 H 0.867430 0.719061 1.428379 0.051 Uiso 1 1 calc R U . . .
C5 C -0.249(2) 0.6152(4) 0.8322(5) 0.0328(19) Uani 1 1 d . . . . .
C6 C -0.508(3) 0.6756(5) 0.6730(6) 0.050(3) Uani 1 1 d . . . . .
H6A H -0.382783 0.647719 0.625033 0.076 Uiso 1 1 calc R U . . .
H6B H -0.552861 0.727858 0.647808 0.076 Uiso 1 1 calc R U . . .
H6C H -0.716245 0.649005 0.679641 0.076 Uiso 1 1 calc R U . . .

loop_
_atom_site_aniso_label
_atom_site_aniso_U_11
_atom_site_aniso_U_22
_atom_site_aniso_U_33
_atom_site_aniso_U_23
_atom_site_aniso_U_13
_atom_site_aniso_U_12
Pt1 0.0339(3) 0.0217(3) 0.0256(2) 0.00059(16) -0.00084(17) 0.00055(18)
S2 0.0574(16) 0.0275(11) 0.0381(11) 0.0027(9) -0.0089(10) 0.0062(11)
S1 0.0609(16) 0.0238(11) 0.0369(11) 0.0027(9) -0.0110(10) -0.0024(10)
N3 0.041(4) 0.018(4) 0.034(3) 0.001(3) -0.004(3) 0.005(3)
N2 0.039(4) 0.023(4) 0.023(3) -0.007(2) 0.003(3) -0.001(3)
N4 0.060(5) 0.020(4) 0.037(3) 0.000(3) -0.010(3) 0.002(3)
C3 0.041(5) 0.020(4) 0.032(4) 0.000(3) -0.002(4) 0.001(3)
N1 0.065(6) 0.021(4) 0.040(4) -0.002(3) -0.004(4) -0.001(3)
C1 0.062(7) 0.035(5) 0.038(4) -0.004(4) -0.013(4) 0.008(4)
C4 0.054(6) 0.029(5) 0.027(4) 0.003(3) -0.008(4) 0.001(4)
C2 0.063(7) 0.026(5) 0.035(4) -0.015(4) -0.009(4) -0.004(4)
C5 0.034(5) 0.028(5) 0.038(4) -0.003(3) 0.006(4) 0.002(4)
C6 0.071(7) 0.041(6) 0.037(4) 0.008(4) -0.009(4) -0.005(5)

loop_
_atom_type_symbol
_atom_type_description
_atom_type_scat_dispersion_real
_atom_type_scat_dispersion_imag
_atom_type_scat_source
C C 0.0033 0.0016 'International Tables Vol C Tables 4.2.6.8 and 6.1.1.4'
H H 0.0000 0.0000 'International Tables Vol C Tables 4.2.6.8 and 6.1.1.4'
N N 0.0061 0.0033 'International Tables Vol C Tables 4.2.6.8 and 6.1.1.4'
Pt Pt -1.7033 8.3905 'International Tables Vol C Tables 4.2.6.8 and 6.1.1.4'
S S 0.1246 0.1234 'International Tables Vol C Tables 4.2.6.8 and 6.1.1.4'

loop_
_geom_angle_atom_site_label_1
_geom_angle_atom_site_label_2
_geom_angle_atom_site_label_3
_geom_angle
_geom_angle_site_symmetry_1
_geom_angle_site_symmetry_3
_geom_angle_publ_flag
S1 Pt1 S1 180.0 . 3_567 ?
N2 Pt1 S1 97.02(17) 3_567 3_567 ?
N2 Pt1 S1 97.02(17) . . ?
N2 Pt1 S1 82.98(17) 3_567 . ?
N2 Pt1 S1 82.98(17) . 3_567 ?
N2 Pt1 N2 180.0 3_567 . ?
C1 S2 C3 89.5(4) . . ?
C5 S1 Pt1 96.2(3) . . ?
C5 N3 N2 114.0(6) . 3_567 ?
N3 N2 Pt1 122.1(4) 3_567 . ?
C4 N2 Pt1 122.9(5) . . ?
C4 N2 N3 114.9(6) . 3_567 ?
C5 N4 H4 118.8 . . ?
C5 N4 C6 122.3(6) . . ?
C6 N4 H4 118.8 . . ?
N1 C3 S2 113.6(5) . . ?
N1 C3 C4 119.3(7) . . ?
C4 C3 S2 127.1(6) . . ?
C3 N1 C2 110.7(6) . . ?
S2 C1 H1 124.8 . . ?
C2 C1 S2 110.5(6) . . ?
C2 C1 H1 124.8 . . ?
N2 C4 C3 125.3(7) . . ?
N2 C4 H4A 117.3 . . ?
C3 C4 H4A 117.3 . . ?
N1 C2 H2 122.2 . . ?
C1 C2 N1 115.7(7) . . ?
C1 C2 H2 122.2 . . ?
N3 C5 S1 124.6(6) . . ?
N3 C5 N4 118.8(6) . . ?
N4 C5 S1 116.7(5) . . ?
N4 C6 H6A 109.5 . . ?
N4 C6 H6B 109.5 . . ?
N4 C6 H6C 109.5 . . ?
H6A C6 H6B 109.5 . . ?
H6A C6 H6C 109.5 . . ?
H6B C6 H6C 109.5 . . ?

loop_
_geom_bond_atom_site_label_1
_geom_bond_atom_site_label_2
_geom_bond_distance
_geom_bond_site_symmetry_2
_geom_bond_publ_flag
Pt1 S1 2.2968(19) . ?
Pt1 S1 2.2969(19) 3_567 ?
Pt1 N2 2.023(6) 3_567 ?
Pt1 N2 2.023(6) . ?
S2 C3 1.716(7) . ?
S2 C1 1.713(8) . ?
S1 C5 1.745(8) . ?
N3 N2 1.377(8) 3_567 ?
N3 C5 1.312(9) . ?
N2 C4 1.298(9) . ?
N4 H4 0.8600 . ?
N4 C5 1.341(9) . ?
N4 C6 1.457(9) . ?
C3 N1 1.325(9) . ?
C3 C4 1.435(9) . ?
N1 C2 1.367(9) . ?
C1 H1 0.9300 . ?
C1 C2 1.334(10) . ?
C4 H4A 0.9300 . ?
C2 H2 0.9300 . ?
C6 H6A 0.9600 . ?
C6 H6B 0.9600 . ?
C6 H6C 0.9600 . ?

loop_
_geom_torsion_atom_site_label_1
_geom_torsion_atom_site_label_2
_geom_torsion_atom_site_label_3
_geom_torsion_atom_site_label_4
_geom_torsion
_geom_torsion_site_symmetry_1
_geom_torsion_site_symmetry_2
_geom_torsion_site_symmetry_3
_geom_torsion_site_symmetry_4
_geom_torsion_publ_flag
Pt1 S1 C5 N3 1.3(7) . . . . ?
Pt1 S1 C5 N4 -178.5(6) . . . . ?
Pt1 N2 C4 C3 -179.2(6) . . . . ?
S2 C3 N1 C2 0.2(9) . . . . ?
S2 C3 C4 N2 5.1(13) . . . . ?
S2 C1 C2 N1 0.3(10) . . . . ?
N3 N2 C4 C3 1.0(12) 3_567 . . . ?
N2 N3 C5 S1 -2.0(10) 3_567 . . . ?
N2 N3 C5 N4 177.7(7) 3_567 . . . ?
C3 S2 C1 C2 -0.1(7) . . . . ?
C3 N1 C2 C1 -0.3(11) . . . . ?
N1 C3 C4 N2 -176.1(8) . . . . ?
C1 S2 C3 N1 -0.1(7) . . . . ?
C1 S2 C3 C4 178.8(8) . . . . ?
C4 C3 N1 C2 -178.7(7) . . . . ?
C6 N4 C5 S1 -178.5(6) . . . . ?
C6 N4 C5 N3 1.7(12) . . . . ?
